data_7119549
loop_
_publ_author_name
'Tepper, Ronny'
'Schulze, Benjamin'
'Bellstedt, Peter'
'Heidler, Jan'
'G\"orls, Helmar'
'J\"ager, Michael'
'Schubert, Ulrich S.'

_publ_section_title
;
 Halogen-bond-based cooperative ion-pair recognition by a
 crown-ether-embedded 5-iodo-1,2,3-triazole.
;
_journal_issue 14
_journal_name_full 'Chemical communications (Cambridge, England)'
_journal_page_first 2260
_journal_page_last 2263
_journal_paper_doi 10.1039/c6cc09749a
_journal_volume 53
_journal_year 2017
_chemical_formula_moiety 'C13 H22 I N3 O4'
_chemical_formula_sum 'C13 H22 I N3 O4'
_chemical_formula_weight 411.24
_chemical_name_systematic
; 
 ? 
;
_space_group_IT_number 14
_symmetry_cell_setting monoclinic
_symmetry_space_group_name_Hall '-P 2yn'
_symmetry_space_group_name_H-M 'P 1 21/n 1'
_atom_sites_solution_hydrogens difmap
_atom_sites_solution_primary direct
_atom_sites_solution_secondary difmap
_audit_creation_method SHELXL-97
_audit_update_record
;
2016-11-24 deposited with the CCDC.
2017-01-26 downloaded from the CCDC.
;
_cell_angle_alpha 90
_cell_angle_beta 106.910(1)
_cell_angle_gamma 90
_cell_formula_units_Z 4
_cell_length_a 8.5607(2)
_cell_length_b 14.0000(3)
_cell_length_c 14.2770(2)
_cell_measurement_reflns_used 12384
_cell_measurement_temperature 133(2)
_cell_measurement_theta_max 27.49
_cell_measurement_theta_min 2.08
_cell_volume 1637.11(6)
_computing_cell_refinement DENZO
_computing_data_collection COLLECT
_computing_data_reduction DENZO
_computing_molecular_graphics SHELXTL/PC
_computing_publication_material SHELXL-97
_computing_structure_refinement 'SHELXL-97 (Sheldrick, 2008)'
_computing_structure_solution 'SHELXS-97 (Sheldrick, 2008)'
_diffrn_ambient_temperature 133(2)
_diffrn_measured_fraction_theta_full 0.996
_diffrn_measured_fraction_theta_max 0.996
_diffrn_measurement_device_type KappaCCD
_diffrn_measurement_method 'phi- + omega-scan'
_diffrn_radiation_monochromator graphite
_diffrn_radiation_source 'fine-focus sealed tube'
_diffrn_radiation_type MoK\a
_diffrn_radiation_wavelength 0.71073
_diffrn_reflns_av_R_equivalents 0.0198
_diffrn_reflns_av_sigmaI/netI 0.0186
_diffrn_reflns_limit_h_max 11
_diffrn_reflns_limit_h_min -11
_diffrn_reflns_limit_k_max 18
_diffrn_reflns_limit_k_min -18
_diffrn_reflns_limit_l_max 18
_diffrn_reflns_limit_l_min -17
_diffrn_reflns_number 12384
_diffrn_reflns_theta_full 27.49
_diffrn_reflns_theta_max 27.49
_diffrn_reflns_theta_min 2.08
_exptl_absorpt_coefficient_mu 1.975
_exptl_absorpt_correction_T_max 0.7456
_exptl_absorpt_correction_T_min 0.6981
_exptl_absorpt_correction_type multi-scan
_exptl_absorpt_process_details 'SADABS, Bruker-AXS, 2002'
_exptl_crystal_colour colourless
_exptl_crystal_density_diffrn 1.668
_exptl_crystal_density_method 'not measured'
_exptl_crystal_description prism
_exptl_crystal_F_000 824
_exptl_crystal_size_max 0.032
_exptl_crystal_size_mid 0.030
_exptl_crystal_size_min 0.018
_refine_diff_density_max 0.327
_refine_diff_density_min -0.293
_refine_diff_density_rms 0.054
_refine_ls_extinction_method none
_refine_ls_goodness_of_fit_ref 1.110
_refine_ls_hydrogen_treatment refall
_refine_ls_matrix_type full
_refine_ls_number_parameters 278
_refine_ls_number_reflns 3743
_refine_ls_number_restraints 0
_refine_ls_restrained_S_all 1.110
_refine_ls_R_factor_all 0.0166
_refine_ls_R_factor_gt 0.0154
_refine_ls_shift/su_max 0.003
_refine_ls_shift/su_mean 0.000
_refine_ls_structure_factor_coef Fsqd
_refine_ls_weighting_details 'calc w=1/[\s^2^(Fo^2^)+(0.0000P)^2^+1.1104P] where P=(Fo^2^+2Fc^2^)/3'
_refine_ls_weighting_scheme calc
_refine_ls_wR_factor_gt 0.0337
_refine_ls_wR_factor_ref 0.0342
_reflns_number_gt 3602
_reflns_number_total 3743
_reflns_threshold_expression >2sigma(I)
_cod_data_source_file c6cc09749a2.cif
_cod_data_source_block FO5718
_cod_depositor_comments 'Adding full bibliography for 7119549--7119553.cif.'
_cod_original_sg_symbol_H-M 'P 21/n'
_cod_database_code 7119549

loop_
_symmetry_equiv_pos_as_xyz
'x, y, z'
'-x+1/2, y+1/2, -z+1/2'
'-x, -y, -z'
'x-1/2, -y-1/2, z-1/2'

loop_
_atom_site_label
_atom_site_type_symbol
_atom_site_fract_x
_atom_site_fract_y
_atom_site_fract_z
_atom_site_U_iso_or_equiv
_atom_site_adp_type
_atom_site_occupancy
_atom_site_symmetry_multiplicity
_atom_site_calc_flag
I1 I 0.736662(11) 0.804383(6) 0.289356(7) 0.01454(3) Uani 1 1 d
O1 O 0.21498(13) 0.46413(9) 0.06748(8) 0.0223(2) Uani 1 1 d
O2 O 0.21339(14) 0.58416(9) 0.25010(8) 0.0230(2) Uani 1 1 d
O3 O 0.29417(15) 0.63984(9) 0.45425(8) 0.0244(3) Uani 1 1 d
O4 O 0.65767(14) 0.65241(8) 0.53154(8) 0.0230(2) Uani 1 1 d
N1 N 0.82465(15) 0.60811(9) 0.38728(9) 0.0142(2) Uani 1 1 d
N2 N 0.82511(17) 0.51427(9) 0.36817(10) 0.0195(3) Uani 1 1 d
N3 N 0.74953(16) 0.50269(9) 0.27394(9) 0.0186(3) Uani 1 1 d
C1 C 0.74750(17) 0.65714(10) 0.30471(10) 0.0131(3) Uani 1 1 d
C2 C 0.70011(18) 0.58909(10) 0.23244(10) 0.0144(3) Uani 1 1 d
C3 C 0.61537(19) 0.60020(11) 0.12540(11) 0.0170(3) Uani 1 1 d
H3B H 0.641(2) 0.6650(13) 0.1054(13) 0.019(4) Uiso 1 1 d
H3A H 0.664(2) 0.5569(14) 0.0907(13) 0.023(5) Uiso 1 1 d
C4 C 0.42969(19) 0.58532(12) 0.09699(11) 0.0176(3) Uani 1 1 d
H4B H 0.382(2) 0.6301(12) 0.1307(12) 0.014(4) Uiso 1 1 d
H4A H 0.384(2) 0.5991(13) 0.0268(14) 0.024(5) Uiso 1 1 d
C5 C 0.38335(18) 0.48421(12) 0.11702(11) 0.0175(3) Uani 1 1 d
H5B H 0.406(2) 0.4720(12) 0.1880(12) 0.013(4) Uiso 1 1 d
H5A H 0.444(2) 0.4383(13) 0.0918(13) 0.020(5) Uiso 1 1 d
C6 C 0.1073(2) 0.46560(14) 0.12684(13) 0.0256(4) Uani 1 1 d
H6B H 0.004(2) 0.4430(13) 0.0827(13) 0.024(5) Uiso 1 1 d
H6A H 0.147(2) 0.4223(14) 0.1838(14) 0.028(5) Uiso 1 1 d
C7 C 0.0817(2) 0.56251(16) 0.16505(13) 0.0306(4) Uani 1 1 d
H7B H 0.072(3) 0.6135(16) 0.1126(16) 0.042(6) Uiso 1 1 d
H7A H -0.016(3) 0.5625(15) 0.1843(14) 0.036(6) Uiso 1 1 d
C8 C 0.2023(2) 0.67776(14) 0.28483(14) 0.0289(4) Uani 1 1 d
H8B H 0.214(3) 0.7245(15) 0.2361(16) 0.035(6) Uiso 1 1 d
H8A H 0.095(3) 0.6876(14) 0.2931(14) 0.028(5) Uiso 1 1 d
C9 C 0.3334(2) 0.69325(13) 0.37929(13) 0.0265(4) Uani 1 1 d
H9B H 0.439(3) 0.6763(14) 0.3719(14) 0.031(5) Uiso 1 1 d
H9A H 0.338(2) 0.7605(16) 0.3969(15) 0.033(6) Uiso 1 1 d
C10 C 0.3900(2) 0.66436(13) 0.55100(13) 0.0258(4) Uani 1 1 d
H10B H 0.403(2) 0.7317(14) 0.5535(13) 0.023(5) Uiso 1 1 d
H10A H 0.327(3) 0.6416(15) 0.5952(14) 0.033(5) Uiso 1 1 d
C11 C 0.5529(2) 0.61485(13) 0.58406(12) 0.0244(4) Uani 1 1 d
H11B H 0.540(2) 0.5457(14) 0.5730(13) 0.025(5) Uiso 1 1 d
H11A H 0.599(2) 0.6261(14) 0.6552(14) 0.027(5) Uiso 1 1 d
C12 C 0.8134(2) 0.60739(12) 0.55780(12) 0.0206(3) Uani 1 1 d
H12B H 0.806(2) 0.5391(14) 0.5562(13) 0.021(5) Uiso 1 1 d
H12A H 0.878(2) 0.6257(14) 0.6242(14) 0.025(5) Uiso 1 1 d
C13 C 0.90325(19) 0.64180(11) 0.48745(11) 0.0175(3) Uani 1 1 d
H13B H 1.011(2) 0.6203(12) 0.5060(12) 0.013(4) Uiso 1 1 d
H13A H 0.904(2) 0.7088(13) 0.4850(13) 0.018(4) Uiso 1 1 d

loop_
_atom_site_aniso_label
_atom_site_aniso_U_11
_atom_site_aniso_U_22
_atom_site_aniso_U_33
_atom_site_aniso_U_23
_atom_site_aniso_U_13
_atom_site_aniso_U_12
I1 0.01835(5) 0.00955(5) 0.01494(5) 0.00073(3) 0.00363(4) 0.00125(3)
O1 0.0159(5) 0.0327(7) 0.0165(5) -0.0024(5) 0.0020(4) -0.0041(5)
O2 0.0212(6) 0.0279(6) 0.0198(5) 0.0004(5) 0.0055(5) 0.0067(5)
O3 0.0276(6) 0.0260(6) 0.0225(6) -0.0043(5) 0.0119(5) -0.0093(5)
O4 0.0240(6) 0.0235(6) 0.0230(6) 0.0046(5) 0.0091(5) 0.0005(5)
N1 0.0162(6) 0.0105(6) 0.0143(6) 0.0001(4) 0.0017(5) 0.0001(5)
N2 0.0236(7) 0.0113(6) 0.0204(6) 0.0003(5) 0.0013(5) 0.0002(5)
N3 0.0224(7) 0.0133(6) 0.0183(6) -0.0010(5) 0.0029(5) 0.0004(5)
C1 0.0133(7) 0.0109(7) 0.0156(7) 0.0014(5) 0.0048(5) 0.0001(5)
C2 0.0150(7) 0.0130(7) 0.0159(7) -0.0011(5) 0.0056(6) -0.0014(5)
C3 0.0190(7) 0.0187(8) 0.0135(7) -0.0011(6) 0.0050(6) -0.0015(6)
C4 0.0185(7) 0.0202(8) 0.0133(7) 0.0002(6) 0.0033(6) 0.0022(6)
C5 0.0139(7) 0.0207(8) 0.0161(7) -0.0008(6) 0.0015(6) 0.0003(6)
C6 0.0165(8) 0.0382(10) 0.0202(8) 0.0018(7) 0.0025(7) -0.0058(7)
C7 0.0162(8) 0.0485(12) 0.0264(9) -0.0002(8) 0.0051(7) 0.0088(8)
C8 0.0303(9) 0.0287(10) 0.0297(10) 0.0040(7) 0.0119(8) 0.0102(8)
C9 0.0330(10) 0.0218(9) 0.0282(9) 0.0015(7) 0.0143(8) -0.0023(7)
C10 0.0319(9) 0.0257(9) 0.0242(8) -0.0104(7) 0.0152(7) -0.0096(7)
C11 0.0337(9) 0.0245(9) 0.0176(8) -0.0037(6) 0.0115(7) -0.0095(7)
C12 0.0240(8) 0.0199(8) 0.0153(7) 0.0017(6) 0.0014(6) 0.0002(6)
C13 0.0173(7) 0.0164(8) 0.0141(7) -0.0006(6) -0.0028(6) -0.0016(6)

loop_
_atom_type_symbol
_atom_type_description
_atom_type_scat_dispersion_real
_atom_type_scat_dispersion_imag
_atom_type_scat_source
C C 0.0033 0.0016 'International Tables Vol C Tables 4.2.6.8 and 6.1.1.4'
H H 0.0000 0.0000 'International Tables Vol C Tables 4.2.6.8 and 6.1.1.4'
N N 0.0061 0.0033 'International Tables Vol C Tables 4.2.6.8 and 6.1.1.4'
O O 0.0106 0.0060 'International Tables Vol C Tables 4.2.6.8 and 6.1.1.4'
I I -0.4742 1.8119 'International Tables Vol C Tables 4.2.6.8 and 6.1.1.4'

loop_
_geom_angle_atom_site_label_1
_geom_angle_atom_site_label_2
_geom_angle_atom_site_label_3
_geom_angle
C6 O1 C5 115.80(12)
C8 O2 C7 112.20(13)
C9 O3 C10 113.96(13)
C12 O4 C11 112.48(13)
N2 N1 C1 110.35(12)
N2 N1 C13 118.97(12)
C1 N1 C13 130.68(12)
N3 N2 N1 107.30(12)
N2 N3 C2 109.43(12)
N1 C1 C2 105.30(12)
N1 C1 I1 126.17(10)
C2 C1 I1 127.95(11)
N3 C2 C1 107.62(13)
N3 C2 C3 122.31(13)
C1 C2 C3 130.04(14)
C2 C3 C4 114.36(12)
C2 C3 H3B 107.8(10)
C4 C3 H3B 110.1(10)
C2 C3 H3A 108.2(11)
C4 C3 H3A 110.4(11)
H3B C3 H3A 105.6(15)
C5 C4 C3 112.55(13)
C5 C4 H4B 110.1(10)
C3 C4 H4B 110.0(10)
C5 C4 H4A 109.1(11)
C3 C4 H4A 108.3(11)
H4B C4 H4A 106.6(15)
O1 C5 C4 111.66(13)
O1 C5 H5B 109.9(10)
C4 C5 H5B 111.7(10)
O1 C5 H5A 104.9(11)
C4 C5 H5A 110.8(11)
H5B C5 H5A 107.5(14)
O1 C6 C7 114.69(15)
O1 C6 H6B 103.5(11)
C7 C6 H6B 109.0(11)
O1 C6 H6A 110.6(11)
C7 C6 H6A 107.8(11)
H6B C6 H6A 111.2(16)
O2 C7 C6 109.76(14)
O2 C7 H7B 110.6(13)
C6 C7 H7B 110.8(12)
O2 C7 H7A 107.1(12)
C6 C7 H7A 109.8(13)
H7B C7 H7A 108.8(17)
O2 C8 C9 109.92(14)
O2 C8 H8B 109.7(13)
C9 C8 H8B 109.6(13)
O2 C8 H8A 109.6(12)
C9 C8 H8A 111.0(12)
H8B C8 H8A 106.9(17)
O3 C9 C8 108.79(15)
O3 C9 H9B 112.6(12)
C8 C9 H9B 110.2(12)
O3 C9 H9A 108.4(12)
C8 C9 H9A 109.8(12)
H9B C9 H9A 107.0(17)
O3 C10 C11 114.33(14)
O3 C10 H10B 107.6(11)
C11 C10 H10B 111.2(12)
O3 C10 H10A 105.7(12)
C11 C10 H10A 106.1(12)
H10B C10 H10A 111.8(16)
O4 C11 C10 109.40(14)
O4 C11 H11B 109.9(11)
C10 C11 H11B 110.5(11)
O4 C11 H11A 110.7(11)
C10 C11 H11A 108.0(11)
H11B C11 H11A 108.3(15)
O4 C12 C13 107.63(13)
O4 C12 H12B 112.6(11)
C13 C12 H12B 110.2(11)
O4 C12 H12A 111.0(11)
C13 C12 H12A 107.9(11)
H12B C12 H12A 107.4(15)
N1 C13 C12 111.53(13)
N1 C13 H13B 107.9(10)
C12 C13 H13B 111.1(10)
N1 C13 H13A 106.9(11)
C12 C13 H13A 110.8(11)
H13B C13 H13A 108.4(15)

loop_
_geom_bond_atom_site_label_1
_geom_bond_atom_site_label_2
_geom_bond_distance
I1 C1 2.0723(14)
O1 C6 1.422(2)
O1 C5 1.4366(18)
O2 C8 1.414(2)
O2 C7 1.429(2)
O3 C9 1.423(2)
O3 C10 1.428(2)
O4 C12 1.422(2)
O4 C11 1.4263(19)
N1 N2 1.3419(17)
N1 C1 1.3581(18)
N1 C13 1.4698(19)
N2 N3 1.3223(18)
N3 C2 1.3592(19)
C1 C2 1.376(2)
C2 C3 1.497(2)
C3 C4 1.536(2)
C3 H3B 0.994(19)
C3 H3A 0.950(19)
C4 C5 1.519(2)
C4 H4B 0.954(17)
C4 H4A 0.983(18)
C5 H5B 0.989(16)
C5 H5A 0.958(18)
C6 C7 1.502(3)
C6 H6B 0.978(19)
C6 H6A 0.99(2)
C7 H7B 1.02(2)
C7 H7A 0.95(2)
C8 C9 1.498(3)
C8 H8B 0.98(2)
C8 H8A 0.97(2)
C9 H9B 0.97(2)
C9 H9A 0.97(2)
C10 C11 1.505(3)
C10 H10B 0.95(2)
C10 H10A 1.00(2)
C11 H11B 0.983(19)
C11 H11A 0.990(19)
C12 C13 1.511(2)
C12 H12B 0.958(19)
C12 H12A 0.982(19)
C13 H13B 0.931(18)
C13 H13A 0.938(18)
